data_1503315
loop_
_publ_author_name
'Afarinkia, Kamyar'
'Haji Abdullahi, Mohamed'
'Scowen, Ian J.'

_publ_section_title
;
 A synthesis of carbasugar-sugar pseudodisaccharides via a
 cycloaddition-cycloreversion reaction of 2H-pyran-2-ones.
;
_journal_issue 23
_journal_name_full 'Organic letters'
_journal_page_first 5564
_journal_page_last 5566
_journal_paper_doi 10.1021/ol102358s
_journal_volume 12
_journal_year 2010
_chemical_absolute_configuration syn
_chemical_formula_sum 'C23 H35 O9'
_chemical_formula_weight 455.51
_chemical_name_systematic
; 
 ? 
;
_space_group_IT_number 4
_symmetry_cell_setting monoclinic
_symmetry_space_group_name_Hall 'P 2yb'
_symmetry_space_group_name_H-M 'P 1 21 1'
_atom_sites_solution_hydrogens geom
_atom_sites_solution_primary direct
_atom_sites_solution_secondary difmap
_audit_creation_method SHELXL-97
_cell_angle_alpha 90.00
_cell_angle_beta 101.8070(10)
_cell_angle_gamma 90.00
_cell_formula_units_Z 4
_cell_length_a 13.0190(3)
_cell_length_b 8.5252(2)
_cell_length_c 21.5504(6)
_cell_measurement_reflns_used 9418
_cell_measurement_temperature 173(2)
_cell_measurement_theta_max 29.00
_cell_measurement_theta_min 2.24
_cell_volume 2341.26(10)
_computing_cell_refinement 'Bruker SAINT'
_computing_data_collection 'Bruker APEX2'
_computing_data_reduction 'Bruker SAINT'
_computing_molecular_graphics 'Bruker SHELXTL'
_computing_publication_material 'Bruker SHELXTL'
_computing_structure_refinement 'SHELXL-97 (Sheldrick, 1997)'
_computing_structure_solution 'SHELXS-97 (Sheldrick, 1990)'
_diffrn_ambient_temperature 173(2)
_diffrn_measured_fraction_theta_full 0.999
_diffrn_measured_fraction_theta_max 0.999
_diffrn_measurement_device_type 'Bruker APEX-II CCD'
_diffrn_measurement_method '\f and \w scans'
_diffrn_radiation_monochromator graphite
_diffrn_radiation_source 'fine-focus sealed tube'
_diffrn_radiation_type MoK\a
_diffrn_radiation_wavelength 0.71073
_diffrn_reflns_av_R_equivalents 0.0562
_diffrn_reflns_av_sigmaI/netI 0.0198
_diffrn_reflns_limit_h_max 17
_diffrn_reflns_limit_h_min -17
_diffrn_reflns_limit_k_max 11
_diffrn_reflns_limit_k_min -11
_diffrn_reflns_limit_l_max 29
_diffrn_reflns_limit_l_min -29
_diffrn_reflns_number 109082
_diffrn_reflns_theta_full 29.00
_diffrn_reflns_theta_max 29.00
_diffrn_reflns_theta_min 0.97
_diffrn_standards_number 0
_exptl_absorpt_coefficient_mu 0.099
_exptl_absorpt_correction_T_max 0.9654
_exptl_absorpt_correction_T_min 0.9478
_exptl_absorpt_correction_type multi-scan
_exptl_absorpt_process_details 'Bruker SAINT'
_exptl_crystal_colour colourless
_exptl_crystal_density_diffrn 1.292
_exptl_crystal_density_meas ?
_exptl_crystal_density_method 'not measured'
_exptl_crystal_description block
_exptl_crystal_F_000 980
_exptl_crystal_size_max 0.55
_exptl_crystal_size_mid 0.50
_exptl_crystal_size_min 0.36
_refine_diff_density_max 0.420
_refine_diff_density_min -0.249
_refine_diff_density_rms 0.062
_refine_ls_extinction_method none
_refine_ls_goodness_of_fit_ref 1.024
_refine_ls_hydrogen_treatment constr
_refine_ls_matrix_type full
_refine_ls_number_parameters 589
_refine_ls_number_reflns 6623
_refine_ls_number_restraints 1
_refine_ls_restrained_S_all 1.024
_refine_ls_R_factor_all 0.0580
_refine_ls_R_factor_gt 0.0506
_refine_ls_shift/su_max 0.011
_refine_ls_shift/su_mean 0.001
_refine_ls_structure_factor_coef Fsqd
_refine_ls_weighting_details 'calc w=1/[\s^2^(Fo^2^)+(0.1072P)^2^+0.3417P] where P=(Fo^2^+2Fc^2^)/3'
_refine_ls_weighting_scheme calc
_refine_ls_wR_factor_gt 0.1428
_refine_ls_wR_factor_ref 0.1480
_reflns_number_gt 5836
_reflns_number_total 6623
_reflns_threshold_expression >2sigma(I)
_cod_data_source_file ol102358s_si_003.cif
_cod_data_source_block mha390f3a_01m
_cod_depositor_comments
;
The following automatic conversions were performed:

'_symmetry_cell_setting' value 'Monoclinic' changed to 'monoclinic'
according to /home/saulius/struct/CIF-dictionaries/cif_core.dic
dictionary named 'cif_core.dic' version 2.4.2 from 2011-04-26.

Automatic conversion script
Id: cif_fix_values 1715 2011-07-08 13:25:40Z adriana 

The following automatic conversions were performed:

'_exptl_crystal_density_meas' value 'not measured' was changed to '?'
- the value is perceived as not measured.

Automatic conversion script
Id: cif_fix_values 3008 2015-01-20 13:52:24Z robertas 
;
_cod_original_sg_symbol_H-M P2(1)
_cod_database_code 1503315

loop_
_symmetry_equiv_pos_as_xyz
'x, y, z'
'-x, y+1/2, -z'

loop_
_atom_site_label
_atom_site_type_symbol
_atom_site_fract_x
_atom_site_fract_y
_atom_site_fract_z
_atom_site_U_iso_or_equiv
_atom_site_adp_type
_atom_site_occupancy
_atom_site_symmetry_multiplicity
_atom_site_calc_flag
_atom_site_refinement_flags
_atom_site_disorder_assembly
_atom_site_disorder_group
O2A O 0.68532(13) 0.64973(18) 0.05004(8) 0.0245(3) Uani 1 1 d . . .
O4A O 0.50244(15) 0.8059(2) 0.08975(9) 0.0363(4) Uani 1 1 d . . .
O13A O 0.76895(19) 0.8417(3) -0.06006(11) 0.0500(5) Uani 1 1 d . . .
O14A O 0.63866(17) 1.0116(3) -0.09611(9) 0.0408(4) Uani 1 1 d . . .
O22A O 0.67347(13) 0.3136(2) 0.06096(8) 0.0293(3) Uani 1 1 d . . .
O23A O 0.69832(18) 0.5329(2) 0.20835(8) 0.0407(5) Uani 1 1 d . A .
O24A O 0.6562(2) 0.2901(3) 0.23533(12) 0.0407(6) Uani 0.80 1 d P A 1
O24C O 0.6094(17) 0.337(3) 0.2390(9) 0.089(6) Uiso 0.20 1 d P A 2
O28A O 0.90895(13) 0.4001(2) 0.04776(10) 0.0341(4) Uani 1 1 d . . .
O29A O 0.80801(15) 0.1828(2) 0.02703(11) 0.0389(4) Uani 1 1 d . . .
C1A C 0.64694(18) 0.9040(3) 0.00497(11) 0.0255(4) Uani 1 1 d . . .
C2A C 0.71099(17) 0.8132(3) 0.05926(11) 0.0251(4) Uani 1 1 d . . .
H2A H 0.7869 0.8270 0.0581 0.030 Uiso 1 1 calc R . .
C3A C 0.6934(2) 0.8725(3) 0.12337(12) 0.0321(5) Uani 1 1 d . . .
H3A1 H 0.7196 0.7924 0.1561 0.039 Uiso 1 1 calc R . .
H3A2 H 0.7354 0.9689 0.1348 0.039 Uiso 1 1 calc R . .
C4A C 0.5809(2) 0.9077(3) 0.12447(12) 0.0345(5) Uani 1 1 d . . .
H4A H 0.5668 0.9507 0.1651 0.041 Uiso 1 1 calc R . .
C5A C 0.5126(2) 0.9642(3) 0.06630(12) 0.0317(5) Uani 1 1 d . . .
H5A H 0.4569 1.0416 0.0709 0.038 Uiso 1 1 calc R . .
C6A C 0.55755(18) 0.9763(3) 0.00893(11) 0.0288(4) Uani 1 1 d . . .
H6A H 0.5221 1.0369 -0.0259 0.035 Uiso 1 1 calc R . .
C13A C 0.6924(2) 0.9130(3) -0.05266(12) 0.0322(5) Uani 1 1 d . . .
C14A C 0.6813(3) 1.0376(5) -0.15134(15) 0.0558(9) Uani 1 1 d . . .
H14A H 0.7536 1.0754 -0.1387 0.084 Uiso 1 1 calc R . .
H14B H 0.6389 1.1161 -0.1784 0.084 Uiso 1 1 calc R . .
H14C H 0.6806 0.9390 -0.1749 0.084 Uiso 1 1 calc R . .
C21A C 0.76822(17) 0.5471(3) 0.07760(11) 0.0242(4) Uani 1 1 d . . .
H21A H 0.8268 0.6040 0.1060 0.029 Uiso 1 1 calc R . .
C22A C 0.72494(18) 0.4128(3) 0.11194(10) 0.0264(4) Uani 1 1 d . . .
H22A H 0.7842 0.3545 0.1391 0.032 Uiso 1 1 calc R . .
C23A C 0.6446(2) 0.4580(3) 0.15111(11) 0.0297(5) Uani 1 1 d . A .
H23A H 0.5899 0.5290 0.1265 0.036 Uiso 1 1 calc R . .
C24A C 0.5942(3) 0.3147(4) 0.17502(14) 0.0426(6) Uani 1 1 d . . .
H24A H 0.5204 0.3361 0.1774 0.051 Uiso 1 1 calc R A 1
H24B H 0.5965 0.2229 0.1472 0.051 Uiso 1 1 calc R A 1
C25A C 0.6822(3) 0.4451(4) 0.26047(13) 0.0441(7) Uani 1 1 d . . .
C26A C 0.7850(4) 0.4334(9) 0.3076(2) 0.099(2) Uani 1 1 d . A .
H26D H 0.8414 0.4092 0.2852 0.149 Uiso 1 1 calc R . .
H26E H 0.7804 0.3499 0.3382 0.149 Uiso 1 1 calc R . .
H26F H 0.7999 0.5334 0.3301 0.149 Uiso 1 1 calc R . .
C27A C 0.5991(4) 0.5075(7) 0.2919(2) 0.0833(15) Uani 1 1 d . A .
H27D H 0.6199 0.6112 0.3098 0.125 Uiso 1 1 calc R . .
H27E H 0.5896 0.4361 0.3259 0.125 Uiso 1 1 calc R . .
H27F H 0.5330 0.5163 0.2607 0.125 Uiso 1 1 calc R . .
C28A C 0.80585(19) 0.4581(3) 0.02458(12) 0.0285(5) Uani 1 1 d . . .
H28A H 0.8000 0.5214 -0.0151 0.034 Uiso 1 1 calc R . .
C29A C 0.73623(18) 0.3090(3) 0.01506(11) 0.0291(5) Uani 1 1 d . . .
H29A H 0.6925 0.3038 -0.0288 0.035 Uiso 1 1 calc R . .
C30A C 0.91150(19) 0.2396(3) 0.02892(13) 0.0319(5) Uani 1 1 d . . .
C31A C 0.9876(3) 0.1534(4) 0.07932(16) 0.0483(7) Uani 1 1 d . . .
H31A H 1.0582 0.1965 0.0822 0.073 Uiso 1 1 calc R . .
H31B H 0.9876 0.0418 0.0684 0.073 Uiso 1 1 calc R . .
H31C H 0.9665 0.1656 0.1202 0.073 Uiso 1 1 calc R . .
C32A C 0.9401(3) 0.2263(4) -0.03559(15) 0.0465(7) Uani 1 1 d . . .
H32A H 0.8918 0.2902 -0.0663 0.070 Uiso 1 1 calc R . .
H32B H 0.9350 0.1165 -0.0493 0.070 Uiso 1 1 calc R . .
H32C H 1.0121 0.2637 -0.0329 0.070 Uiso 1 1 calc R . .
O2B O 0.31069(12) 0.09089(18) 0.45905(8) 0.0239(3) Uani 1 1 d . . .
O4B O 0.48268(14) 0.2661(2) 0.41484(9) 0.0346(4) Uani 1 1 d . . .
O13B O 0.23363(18) 0.2693(3) 0.57794(10) 0.0500(5) Uani 1 1 d . . .
O14B O 0.36344(18) 0.4382(3) 0.61367(10) 0.0502(6) Uani 1 1 d . . .
O22B O 0.32223(13) -0.2455(2) 0.44050(8) 0.0274(3) Uani 1 1 d . . .
O23B O 0.27464(13) -0.0104(2) 0.29732(8) 0.0284(3) Uani 1 1 d . . .
O24B O 0.39691(18) -0.1582(2) 0.26080(9) 0.0414(5) Uani 1 1 d . . .
O28B O 0.09409(13) -0.1690(2) 0.46684(9) 0.0304(4) Uani 1 1 d . . .
O29B O 0.19812(14) -0.3844(2) 0.48169(10) 0.0358(4) Uani 1 1 d . . .
C1B C 0.34933(17) 0.3399(3) 0.51046(11) 0.0253(4) Uani 1 1 d . . .
C2B C 0.28175(16) 0.2547(2) 0.45585(10) 0.0226(4) Uani 1 1 d . . .
H2B H 0.2071 0.2630 0.4605 0.027 Uiso 1 1 calc R . .
C3B C 0.28998(18) 0.3257(3) 0.39201(11) 0.0270(4) Uani 1 1 d . . .
H3B1 H 0.2622 0.2492 0.3582 0.032 Uiso 1 1 calc R . .
H3B2 H 0.2450 0.4203 0.3846 0.032 Uiso 1 1 calc R . .
C4B C 0.3997(2) 0.3704(3) 0.38671(12) 0.0312(5) Uani 1 1 d . . .
H4B H 0.4073 0.4227 0.3464 0.037 Uiso 1 1 calc R . .
C5B C 0.4737(2) 0.4190(3) 0.44409(13) 0.0334(5) Uani 1 1 d . . .
H5B H 0.5266 0.5008 0.4394 0.040 Uiso 1 1 calc R . .
C6B C 0.43620(18) 0.4160(3) 0.50456(12) 0.0300(5) Uani 1 1 d . . .
H6B H 0.4754 0.4699 0.5402 0.036 Uiso 1 1 calc R . .
C13B C 0.3085(2) 0.3422(3) 0.56990(12) 0.0325(5) Uani 1 1 d . . .
C14B C 0.3237(3) 0.4588(6) 0.67085(17) 0.0668(11) Uani 1 1 d . . .
H14D H 0.2514 0.4198 0.6641 0.100 Uiso 1 1 calc R . .
H14E H 0.3249 0.5705 0.6818 0.100 Uiso 1 1 calc R . .
H14F H 0.3676 0.4002 0.7055 0.100 Uiso 1 1 calc R . .
C21B C 0.22694(16) -0.0122(2) 0.43359(10) 0.0222(4) Uani 1 1 d . . .
H21B H 0.1652 0.0459 0.4089 0.027 Uiso 1 1 calc R . .
C22B C 0.26435(17) -0.1409(3) 0.39385(10) 0.0229(4) Uani 1 1 d . . .
H22B H 0.2023 -0.1970 0.3684 0.027 Uiso 1 1 calc R . .
C23B C 0.33620(17) -0.0899(3) 0.35098(10) 0.0245(4) Uani 1 1 d . . .
H23B H 0.3925 -0.0192 0.3742 0.029 Uiso 1 1 calc R . .
C24B C 0.3837(2) -0.2228(3) 0.31958(12) 0.0317(5) Uani 1 1 d . . .
H24C H 0.4519 -0.2556 0.3457 0.038 Uiso 1 1 calc R . .
H24D H 0.3360 -0.3145 0.3127 0.038 Uiso 1 1 calc R . .
C25B C 0.3342(2) -0.0195(3) 0.24847(11) 0.0339(5) Uani 1 1 d . . .
C26B C 0.4069(3) 0.1200(4) 0.25255(19) 0.0547(9) Uani 1 1 d . . .
H26A H 0.4533 0.1228 0.2945 0.082 Uiso 1 1 calc R . .
H26B H 0.3654 0.2167 0.2458 0.082 Uiso 1 1 calc R . .
H26C H 0.4492 0.1110 0.2199 0.082 Uiso 1 1 calc R . .
C27B C 0.2587(3) -0.0352(6) 0.18493(14) 0.0614(10) Uani 1 1 d . . .
H27A H 0.2985 -0.0388 0.1509 0.092 Uiso 1 1 calc R . .
H27B H 0.2111 0.0550 0.1784 0.092 Uiso 1 1 calc R . .
H27C H 0.2179 -0.1320 0.1844 0.092 Uiso 1 1 calc R . .
C28B C 0.19721(18) -0.1095(3) 0.48699(11) 0.0249(4) Uani 1 1 d . . .
H28B H 0.2068 -0.0509 0.5280 0.030 Uiso 1 1 calc R . .
C29B C 0.26834(18) -0.2555(3) 0.49091(11) 0.0263(4) Uani 1 1 d . . .
H29B H 0.3182 -0.2619 0.5328 0.032 Uiso 1 1 calc R . .
C30B C 0.09464(19) -0.3307(3) 0.48327(12) 0.0270(4) Uani 1 1 d . . .
C31B C 0.0163(2) -0.4161(4) 0.43383(14) 0.0435(6) Uani 1 1 d . . .
H31D H -0.0534 -0.3700 0.4311 0.065 Uiso 1 1 calc R . .
H31E H 0.0147 -0.5271 0.4455 0.065 Uiso 1 1 calc R . .
H31F H 0.0367 -0.4069 0.3926 0.065 Uiso 1 1 calc R . .
C32B C 0.0728(3) -0.3540(4) 0.54930(13) 0.0430(7) Uani 1 1 d . . .
H32D H 0.1243 -0.2951 0.5801 0.064 Uiso 1 1 calc R . .
H32E H 0.0779 -0.4658 0.5601 0.064 Uiso 1 1 calc R . .
H32F H 0.0020 -0.3162 0.5502 0.064 Uiso 1 1 calc R . .
C1S C -0.0810(6) 1.0440(12) 0.2607(4) 0.121(3) Uani 1 1 d . . .
C2S C -0.0186(13) 0.915(2) 0.2337(8) 0.113(4) Uiso 0.50 1 d P . .
C3S C -0.0252(6) 0.7779(14) 0.2343(6) 0.154(4) Uani 1 1 d . . .
C4S C 0.0445(7) 0.6501(11) 0.2421(5) 0.131(3) Uani 1 1 d . . .
C5S C 0.0421(13) 0.472(2) 0.2475(8) 0.116(5) Uiso 0.50 1 d P . .
C6S C 0.1148(5) 0.3844(11) 0.2315(3) 0.104(2) Uani 1 1 d . . .
C2S2 C -0.0227(12) 0.919(2) 0.2830(7) 0.110(4) Uiso 0.50 1 d P . .
C5S2 C 0.0419(9) 0.5206(16) 0.2062(5) 0.084(3) Uiso 0.50 1 d P . .

loop_
_atom_site_aniso_label
_atom_site_aniso_U_11
_atom_site_aniso_U_22
_atom_site_aniso_U_33
_atom_site_aniso_U_23
_atom_site_aniso_U_13
_atom_site_aniso_U_12
O2A 0.0247(8) 0.0143(7) 0.0325(8) 0.0016(6) 0.0010(6) -0.0008(6)
O4A 0.0385(9) 0.0263(9) 0.0461(10) -0.0012(8) 0.0132(8) -0.0079(8)
O13A 0.0570(13) 0.0415(12) 0.0598(12) 0.0116(10) 0.0314(10) 0.0141(10)
O14A 0.0506(11) 0.0362(10) 0.0350(9) 0.0112(8) 0.0076(8) 0.0021(9)
O22A 0.0282(8) 0.0252(8) 0.0358(8) -0.0076(7) 0.0094(7) -0.0072(7)
O23A 0.0629(13) 0.0318(9) 0.0271(8) -0.0013(7) 0.0088(8) -0.0172(9)
O24A 0.0528(15) 0.0268(12) 0.0464(13) 0.0186(10) 0.0190(12) 0.0061(11)
O28A 0.0229(8) 0.0220(8) 0.0574(11) -0.0013(8) 0.0080(7) -0.0007(7)
O29A 0.0284(9) 0.0217(8) 0.0682(13) -0.0040(8) 0.0133(9) 0.0001(7)
C1A 0.0276(10) 0.0158(9) 0.0314(10) 0.0034(8) 0.0019(8) -0.0017(8)
C2A 0.0235(10) 0.0151(9) 0.0350(11) 0.0040(8) 0.0023(8) -0.0003(8)
C3A 0.0378(13) 0.0224(10) 0.0322(11) -0.0009(9) -0.0021(9) -0.0026(9)
C4A 0.0482(15) 0.0231(11) 0.0340(11) -0.0038(9) 0.0126(10) -0.0043(11)
C5A 0.0295(11) 0.0225(10) 0.0441(13) -0.0024(10) 0.0095(10) -0.0008(9)
C6A 0.0274(11) 0.0233(10) 0.0337(11) 0.0019(9) 0.0015(8) -0.0003(9)
C13A 0.0391(13) 0.0203(10) 0.0380(12) 0.0025(9) 0.0098(10) -0.0027(10)
C14A 0.080(2) 0.0512(19) 0.0377(14) 0.0111(13) 0.0157(15) -0.0155(18)
C21A 0.0241(10) 0.0173(9) 0.0304(10) 0.0036(8) 0.0035(8) -0.0001(8)
C22A 0.0297(11) 0.0190(9) 0.0295(10) 0.0025(8) 0.0033(8) -0.0027(9)
C23A 0.0368(12) 0.0242(11) 0.0281(10) -0.0001(8) 0.0069(9) -0.0075(9)
C24A 0.0607(17) 0.0289(12) 0.0442(14) -0.0026(11) 0.0246(13) -0.0165(13)
C25A 0.0514(16) 0.0527(18) 0.0293(11) 0.0060(12) 0.0104(11) -0.0033(14)
C26A 0.091(3) 0.120(5) 0.068(3) 0.032(3) -0.027(2) 0.001(4)
C27A 0.086(3) 0.088(4) 0.090(3) -0.037(3) 0.050(3) -0.023(3)
C28A 0.0281(11) 0.0218(10) 0.0362(11) 0.0037(9) 0.0084(9) 0.0024(9)
C29A 0.0284(11) 0.0239(10) 0.0356(11) -0.0036(9) 0.0082(9) 0.0009(9)
C30A 0.0279(11) 0.0237(11) 0.0448(13) 0.0016(10) 0.0095(10) 0.0032(9)
C31A 0.0475(17) 0.0366(15) 0.0582(17) 0.0076(14) 0.0046(13) 0.0127(14)
C32A 0.0539(17) 0.0385(15) 0.0526(16) 0.0039(13) 0.0236(14) 0.0098(14)
O2B 0.0221(7) 0.0150(7) 0.0330(7) -0.0014(6) 0.0022(6) -0.0011(6)
O4B 0.0308(8) 0.0237(8) 0.0506(10) -0.0037(8) 0.0113(8) 0.0041(7)
O13B 0.0584(13) 0.0523(13) 0.0434(10) -0.0109(10) 0.0198(9) -0.0153(11)
O14B 0.0483(12) 0.0579(15) 0.0435(10) -0.0269(11) 0.0072(9) -0.0045(11)
O22B 0.0279(8) 0.0191(7) 0.0375(8) 0.0037(6) 0.0125(7) 0.0036(6)
O23B 0.0312(8) 0.0248(8) 0.0303(7) 0.0002(6) 0.0089(6) 0.0042(7)
O24B 0.0586(12) 0.0329(10) 0.0386(9) 0.0002(8) 0.0238(9) 0.0120(9)
O28B 0.0232(8) 0.0194(7) 0.0516(10) 0.0035(7) 0.0145(7) 0.0003(6)
O29B 0.0258(8) 0.0172(7) 0.0674(12) 0.0039(8) 0.0161(8) 0.0003(7)
C1B 0.0239(10) 0.0176(9) 0.0328(10) -0.0054(8) 0.0016(8) 0.0039(8)
C2B 0.0205(9) 0.0140(9) 0.0325(10) -0.0043(8) 0.0034(8) 0.0028(7)
C3B 0.0315(11) 0.0143(9) 0.0332(10) 0.0006(8) 0.0022(8) 0.0032(8)
C4B 0.0366(12) 0.0182(10) 0.0406(12) 0.0001(9) 0.0117(10) 0.0001(9)
C5B 0.0279(11) 0.0218(10) 0.0522(14) -0.0022(10) 0.0122(10) -0.0016(9)
C6B 0.0260(11) 0.0207(10) 0.0408(12) -0.0082(9) 0.0009(9) 0.0016(9)
C13B 0.0355(12) 0.0269(11) 0.0331(11) -0.0064(9) 0.0022(9) 0.0040(10)
C14B 0.072(2) 0.079(3) 0.0490(18) -0.0357(19) 0.0122(16) 0.002(2)
C21B 0.0225(9) 0.0148(9) 0.0297(10) -0.0030(8) 0.0058(8) -0.0018(8)
C22B 0.0237(10) 0.0166(9) 0.0293(10) -0.0028(7) 0.0076(8) 0.0004(7)
C23B 0.0264(10) 0.0213(9) 0.0271(9) -0.0016(8) 0.0081(8) -0.0005(8)
C24B 0.0372(12) 0.0230(10) 0.0380(11) -0.0005(9) 0.0150(10) 0.0041(10)
C25B 0.0442(13) 0.0301(12) 0.0298(11) 0.0006(9) 0.0132(10) 0.0036(11)
C26B 0.068(2) 0.0349(15) 0.073(2) -0.0009(15) 0.0423(18) -0.0077(15)
C27B 0.078(2) 0.071(2) 0.0317(13) -0.0017(15) 0.0029(14) 0.014(2)
C28B 0.0253(10) 0.0190(9) 0.0322(10) -0.0025(8) 0.0105(8) -0.0012(8)
C29B 0.0242(10) 0.0217(10) 0.0341(11) 0.0030(8) 0.0086(8) -0.0002(8)
C30B 0.0261(11) 0.0176(9) 0.0400(12) -0.0014(9) 0.0131(9) -0.0019(8)
C31B 0.0453(16) 0.0366(14) 0.0467(14) -0.0013(12) 0.0054(12) -0.0142(13)
C32B 0.0578(18) 0.0339(14) 0.0424(14) -0.0014(11) 0.0225(13) -0.0133(13)
C1S 0.101(5) 0.133(7) 0.138(6) 0.008(5) 0.047(4) -0.001(5)
C3S 0.082(4) 0.130(8) 0.244(11) -0.064(8) 0.020(5) 0.002(5)
C4S 0.116(5) 0.101(6) 0.169(8) 0.034(5) 0.009(5) -0.025(5)
C6S 0.098(4) 0.119(6) 0.091(4) 0.008(4) 0.006(3) -0.010(4)

loop_
_atom_type_symbol
_atom_type_description
_atom_type_scat_dispersion_real
_atom_type_scat_dispersion_imag
_atom_type_scat_source
C C 0.0033 0.0000 'International Tables Vol C Tables 4.2.6.8 and 6.1.1.4'
H H 0.0000 0.0000 'International Tables Vol C Tables 4.2.6.8 and 6.1.1.4'
O O 0.0106 0.0000 'International Tables Vol C Tables 4.2.6.8 and 6.1.1.4'

loop_
_geom_angle_atom_site_label_1
_geom_angle_atom_site_label_2
_geom_angle_atom_site_label_3
_geom_angle
C21A O2A C2A 113.81(16)
C4A O4A C5A 60.87(17)
C13A O14A C14A 116.2(3)
C29A O22A C22A 107.87(17)
C25A O23A C23A 108.9(2)
C24A O24A C25A 105.0(2)
C24A O24C C25A 113.1(15)
C28A O28A C30A 107.94(19)
C29A O29A C30A 109.39(19)
C6A C1A C13A 122.1(2)
C6A C1A C2A 122.6(2)
C13A C1A C2A 115.2(2)
O2A C2A C1A 108.36(18)
O2A C2A C3A 111.78(19)
C1A C2A C3A 111.75(19)
C4A C3A C2A 114.0(2)
O4A C4A C5A 60.49(16)
O4A C4A C3A 117.7(2)
C5A C4A C3A 118.5(2)
O4A C5A C4A 58.64(16)
O4A C5A C6A 115.8(2)
C4A C5A C6A 117.7(2)
C1A C6A C5A 121.4(2)
O13A C13A O14A 123.4(2)
O13A C13A C1A 124.5(2)
O14A C13A C1A 112.1(2)
O2A C21A C22A 109.82(18)
O2A C21A C28A 108.93(18)
C22A C21A C28A 101.23(18)
O22A C22A C23A 107.88(18)
O22A C22A C21A 103.31(17)
C23A C22A C21A 116.1(2)
O23A C23A C22A 108.7(2)
O23A C23A C24A 103.47(19)
C22A C23A C24A 112.1(2)
O24C C24A O24A 31.3(9)
O24C C24A C23A 104.3(10)
O24A C24A C23A 103.2(2)
O24C C25A O23A 107.6(9)
O24C C25A O24A 30.9(10)
O23A C25A O24A 104.5(2)
O24C C25A C27A 82.8(10)
O23A C25A C27A 114.6(4)
O24A C25A C27A 111.2(3)
O24C C25A C26A 131.1(11)
O23A C25A C26A 108.5(3)
O24A C25A C26A 107.5(4)
C27A C25A C26A 110.2(4)
O28A C28A C21A 109.5(2)
O28A C28A C29A 104.25(18)
C21A C28A C29A 103.73(18)
O22A C29A O29A 110.5(2)
O22A C29A C28A 106.97(18)
O29A C29A C28A 104.67(18)
O29A C30A O28A 104.89(19)
O29A C30A C31A 109.5(2)
O28A C30A C31A 108.2(2)
O29A C30A C32A 110.9(2)
O28A C30A C32A 110.9(2)
C31A C30A C32A 112.1(2)
C21B O2B C2B 114.06(16)
C4B O4B C5B 60.64(16)
C13B O14B C14B 116.3(3)
C29B O22B C22B 107.69(16)
C25B O23B C23B 105.66(17)
C24B O24B C25B 108.44(18)
C28B O28B C30B 108.34(18)
C29B O29B C30B 109.40(17)
C6B C1B C13B 122.5(2)
C6B C1B C2B 122.2(2)
C13B C1B C2B 115.2(2)
O2B C2B C1B 108.93(17)
O2B C2B C3B 111.13(17)
C1B C2B C3B 112.10(19)
C4B C3B C2B 114.29(19)
O4B C4B C5B 60.64(16)
O4B C4B C3B 117.1(2)
C5B C4B C3B 118.6(2)
O4B C5B C4B 58.72(16)
O4B C5B C6B 115.6(2)
C4B C5B C6B 117.3(2)
C1B C6B C5B 122.1(2)
O13B C13B O14B 123.2(2)
O13B C13B C1B 124.3(2)
O14B C13B C1B 112.5(2)
O2B C21B C22B 110.64(17)
O2B C21B C28B 109.69(17)
C22B C21B C28B 100.99(17)
O22B C22B C23B 107.80(17)
O22B C22B C21B 103.58(17)
C23B C22B C21B 116.39(18)
O23B C23B C22B 108.41(18)
O23B C23B C24B 101.82(17)
C22B C23B C24B 114.8(2)
O24B C24B C23B 104.1(2)
O24B C25B O23B 106.42(19)
O24B C25B C26B 108.2(2)
O23B C25B C26B 110.0(2)
O24B C25B C27B 109.5(3)
O23B C25B C27B 108.7(2)
C26B C25B C27B 113.8(3)
O28B C28B C21B 109.46(18)
O28B C28B C29B 104.34(18)
C21B C28B C29B 103.70(17)
O22B C29B O29B 110.29(19)
O22B C29B C28B 107.25(18)
O29B C29B C28B 104.79(17)
O28B C30B O29B 105.13(18)
O28B C30B C31B 108.9(2)
O29B C30B C31B 109.5(2)
O28B C30B C32B 111.5(2)
O29B C30B C32B 109.8(2)
C31B C30B C32B 111.7(2)
C2S2 C1S C2S 42.9(9)
C2S2 C2S C3S 89.8(19)
C2S2 C2S C1S 58.2(13)
C3S C2S C1S 131.0(16)
C2S C3S C4S 136.6(13)
C2S C3S C2S2 42.6(10)
C4S C3S C2S2 125.5(11)
C5S2 C4S C3S 128.9(10)
C5S2 C4S C5S 39.4(8)
C3S C4S C5S 139.3(10)
C5S2 C5S C6S 82.5(15)
C5S2 C5S C4S 60.5(14)
C6S C5S C4S 121.5(14)
C5S C6S C5S2 39.5(8)
C2S C2S2 C1S 78.9(15)
C2S C2S2 C3S 47.6(13)
C1S C2S2 C3S 115.6(12)
C5S C5S2 C4S 80.2(14)
C5S C5S2 C6S 58.0(13)
C4S C5S2 C6S 118.6(9)

loop_
_geom_bond_atom_site_label_1
_geom_bond_atom_site_label_2
_geom_bond_distance
O2A C21A 1.421(3)
O2A C2A 1.438(3)
O4A C4A 1.429(3)
O4A C5A 1.457(3)
O13A C13A 1.205(3)
O14A C13A 1.343(3)
O14A C14A 1.430(4)
O22A C29A 1.407(3)
O22A C22A 1.438(3)
O23A C25A 1.401(3)
O23A C23A 1.437(3)
O24A C24A 1.398(4)
O24A C25A 1.442(4)
O24C C24A 1.36(2)
O24C C25A 1.34(2)
O28A C28A 1.421(3)
O28A C30A 1.429(3)
O29A C29A 1.414(3)
O29A C30A 1.425(3)
C1A C6A 1.335(3)
C1A C13A 1.483(3)
C1A C2A 1.505(3)
C2A C3A 1.532(3)
C3A C4A 1.501(4)
C4A C5A 1.462(4)
C5A C6A 1.476(3)
C21A C22A 1.532(3)
C21A C28A 1.533(3)
C22A C23A 1.522(3)
C23A C24A 1.526(3)
C25A C27A 1.487(5)
C25A C26A 1.509(5)
C28A C29A 1.550(3)
C30A C31A 1.504(4)
C30A C32A 1.515(4)
O2B C21B 1.420(3)
O2B C2B 1.445(2)
O4B C4B 1.435(3)
O4B C5B 1.464(3)
O13B C13B 1.199(4)
O14B C13B 1.340(3)
O14B C14B 1.442(4)
O22B C29B 1.411(3)
O22B C22B 1.437(3)
O23B C25B 1.431(3)
O23B C23B 1.435(3)
O24B C24B 1.424(3)
O24B C25B 1.431(3)
O28B C28B 1.418(3)
O28B C30B 1.423(3)
O29B C29B 1.417(3)
O29B C30B 1.430(3)
C1B C6B 1.332(3)
C1B C13B 1.484(3)
C1B C2B 1.504(3)
C2B C3B 1.527(3)
C3B C4B 1.505(3)
C4B C5B 1.464(4)
C5B C6B 1.482(4)
C21B C22B 1.531(3)
C21B C28B 1.531(3)
C22B C23B 1.507(3)
C23B C24B 1.515(3)
C25B C26B 1.512(4)
C25B C27B 1.519(4)
C28B C29B 1.544(3)
C30B C31B 1.503(4)
C30B C32B 1.520(3)
C1S C2S2 1.342(19)
C1S C2S 1.55(2)
C2S C2S2 1.07(2)
C2S C3S 1.17(2)
C3S C4S 1.407(14)
C3S C2S2 1.59(2)
C4S C5S2 1.344(16)
C4S C5S 1.52(2)
C5S C5S2 0.981(18)
C5S C6S 1.307(18)
C6S C5S2 1.528(15)
